data_7232361
loop_
_publ_author_name
'Henkelis, Susan Elizabeth'
'Vornholt, Simon Maximilian'
'Cordes, David Bradford'
'Slawin, Alexandra'
'Wheatley, Paul Stewart S.'
'Morris, Russell'

_publ_section_title
;
 A single crystal study of CPO-27 and UTSA-74 for nitric oxide storage and
 release
;
_journal_name_full CrystEngComm
_journal_paper_doi 10.1039/C9CE00098D
_journal_year 2019
_chemical_formula_moiety 'C8 H6 Mg2 O8'
_chemical_formula_sum 'C8 H6 Mg2 O8'
_chemical_formula_weight 278.75
_space_group_crystal_system trigonal
_space_group_IT_number 148
_space_group_name_Hall '-R 3'
_space_group_name_H-M_alt 'R -3'
_symmetry_space_group_name_Hall '-R 3'
_symmetry_space_group_name_H-M 'R -3 :H'
_atom_sites_solution_hydrogens mixed
_audit_creation_date 2018-07-05
_audit_creation_method
; 
Olex2 1.2 
(compiled 2018.05.29 svn.r3508 for OlexSys, GUI svn.r5506) 
;
_audit_update_record
;
2018-08-23 deposited with the CCDC.
2019-02-11 downloaded from the CCDC.
;
_cell_angle_alpha 90
_cell_angle_beta 90
_cell_angle_gamma 120
_cell_formula_units_Z 9
_cell_length_a 25.9434(9)
_cell_length_b 25.9434(9)
_cell_length_c 6.8189(2)
_cell_measurement_reflns_used 3392
_cell_measurement_temperature 173(2)
_cell_measurement_theta_max 67.7090
_cell_measurement_theta_min 3.3980
_cell_volume 3974.6(2)
_computing_cell_refinement 'CrysAlisPro 1.171.38.43i (Rigaku OD, 2015)'
_computing_data_collection 'CrysAlisPro 1.171.38.43i (Rigaku OD, 2015)'
_computing_data_reduction 'CrysAlisPro 1.171.38.43i (Rigaku OD, 2015)'
_computing_molecular_graphics 'Olex2 (Dolomanov et al., 2009)'
_computing_publication_material 'Olex2 (Dolomanov et al., 2009)'
_computing_structure_refinement 'ShelXL (Sheldrick, 2015)'
_computing_structure_solution 'SHELXT 2014/5 (Sheldrick, 2014)'
_diffrn_ambient_temperature 173(2)
_diffrn_measured_fraction_theta_full 0.999
_diffrn_measured_fraction_theta_max 0.993
_diffrn_measurement_device_type 'Rigaku XtaLAB P100'
_diffrn_measurement_method '\w and \f scans'
_diffrn_radiation_type CuK\a
_diffrn_radiation_wavelength 1.54184
_diffrn_reflns_av_R_equivalents 0.0805
_diffrn_reflns_av_unetI/netI 0.0378
_diffrn_reflns_Laue_measured_fraction_full 0.999
_diffrn_reflns_Laue_measured_fraction_max 0.993
_diffrn_reflns_limit_h_max 23
_diffrn_reflns_limit_h_min -31
_diffrn_reflns_limit_k_max 31
_diffrn_reflns_limit_k_min -23
_diffrn_reflns_limit_l_max 8
_diffrn_reflns_limit_l_min -8
_diffrn_reflns_number 14270
_diffrn_reflns_point_group_measured_fraction_full 0.999
_diffrn_reflns_point_group_measured_fraction_max 0.993
_diffrn_reflns_theta_full 67.684
_diffrn_reflns_theta_max 68.247
_diffrn_reflns_theta_min 3.407
_diffrn_source 'Rotating Anode'
_exptl_absorpt_coefficient_mu 1.444
_exptl_absorpt_correction_T_max 1.00000
_exptl_absorpt_correction_T_min 0.90501
_exptl_absorpt_correction_type multi-scan
_exptl_absorpt_process_details
; 
CrysAlisPro 1.171.38.43i (Rigaku Oxford Diffraction, 2015) 
Empirical absorption correction using spherical harmonics, 
 implemented in SCALE3 ABSPACK scaling algorithm. 
;
_exptl_crystal_colour yellow
_exptl_crystal_density_diffrn 1.048
_exptl_crystal_description needle
_exptl_crystal_F_000 1278
_exptl_crystal_size_max 0.05
_exptl_crystal_size_mid 0.01
_exptl_crystal_size_min 0.01
_refine_diff_density_max 0.917
_refine_diff_density_min -0.448
_refine_diff_density_rms 0.117
_refine_ls_extinction_method none
_refine_ls_goodness_of_fit_ref 1.134
_refine_ls_hydrogen_treatment mixed
_refine_ls_matrix_type full
_refine_ls_number_parameters 84
_refine_ls_number_reflns 1617
_refine_ls_number_restraints 2
_refine_ls_restrained_S_all 1.134
_refine_ls_R_factor_all 0.0740
_refine_ls_R_factor_gt 0.0624
_refine_ls_shift/su_max 0.000
_refine_ls_shift/su_mean 0.000
_refine_ls_structure_factor_coef Fsqd
_refine_ls_weighting_details 'w=1/[\s^2^(Fo^2^)+(0.0918P)^2^+20.9238P] where P=(Fo^2^+2Fc^2^)/3'
_refine_ls_weighting_scheme calc
_refine_ls_wR_factor_gt 0.1823
_refine_ls_wR_factor_ref 0.1893
_reflns_Friedel_coverage 0.000
_reflns_number_gt 1285
_reflns_number_total 1617
_reflns_threshold_expression 'I > 2\s(I)'
_cod_data_source_file c9ce00098d2.cif
_cod_data_source_block CPO-27-Mg
_cod_original_cell_volume 3974.6(3)
_cod_database_code 7232361
_shelx_shelxl_version_number 2018/3
_shelx_space_group_comment
; 
The symmetry employed for this shelxl refinement is uniquely defined 
by the following loop, which should always be used as a source of 
symmetry information in preference to the above space-group names. 
They are only intended as comments. 
;
_shelx_estimated_absorpt_t_max 0.986
_shelx_estimated_absorpt_t_min 0.931
_olex2_submission_special_instructions 'No special instructions were received'

loop_
_space_group_symop_operation_xyz
'x, y, z'
'-y, x-y, z'
'-x+y, -x, z'
'x+2/3, y+1/3, z+1/3'
'-y+2/3, x-y+1/3, z+1/3'
'-x+y+2/3, -x+1/3, z+1/3'
'x+1/3, y+2/3, z+2/3'
'-y+1/3, x-y+2/3, z+2/3'
'-x+y+1/3, -x+2/3, z+2/3'
'-x, -y, -z'
'y, -x+y, -z'
'x-y, x, -z'
'-x+2/3, -y+1/3, -z+1/3'
'y+2/3, -x+y+1/3, -z+1/3'
'x-y+2/3, x+1/3, -z+1/3'
'-x+1/3, -y+2/3, -z+2/3'
'y+1/3, -x+y+2/3, -z+2/3'
'x-y+1/3, x+2/3, -z+2/3'

loop_
_atom_site_label
_atom_site_type_symbol
_atom_site_fract_x
_atom_site_fract_y
_atom_site_fract_z
_atom_site_U_iso_or_equiv
_atom_site_adp_type
_atom_site_occupancy
_atom_site_site_symmetry_order
_atom_site_calc_flag
_atom_site_refinement_flags_posn
Mg01 Mg 0.36784(5) 0.05165(5) 0.51949(15) 0.0214(4) Uani 1 1 d .
O002 O 0.34272(11) 0.03695(10) 0.9787(3) 0.0218(6) Uani 1 1 d .
O003 O 0.35687(11) 0.27341(11) 0.9958(3) 0.0224(6) Uani 1 1 d .
O004 O 0.36582(12) 0.10277(11) 0.7412(3) 0.0267(6) Uani 1 1 d .
C006 C 0.34933(15) 0.08587(16) 0.9140(5) 0.0223(8) Uani 1 1 d .
C007 C 0.34438(16) 0.22196(16) 1.0829(5) 0.0237(8) Uani 1 1 d .
C008 C 0.33900(16) 0.12495(17) 1.0494(5) 0.0242(8) Uani 1 1 d .
C009 C 0.34947(16) 0.17937(17) 0.9743(5) 0.0251(8) Uani 1 1 d .
H009 H 0.360800 0.187866 0.840545 0.030 Uiso 1 1 calc R
O1 O 0.44189(13) 0.12139(13) 0.3863(4) 0.0382(7) Uani 1 1 d D
H1A H 0.4743(10) 0.1581(10) 0.4496(13) 0.057 Uiso 1 1 d DGR
H1B H 0.4532(10) 0.1258(9) 0.244(2) 0.057 Uiso 1 1 d DGR

loop_
_atom_site_aniso_label
_atom_site_aniso_U_11
_atom_site_aniso_U_22
_atom_site_aniso_U_33
_atom_site_aniso_U_23
_atom_site_aniso_U_13
_atom_site_aniso_U_12
Mg01 0.0272(7) 0.0246(7) 0.0126(6) -0.0008(4) 0.0004(4) 0.0130(5)
O002 0.0266(13) 0.0241(13) 0.0138(11) 0.0009(9) 0.0005(9) 0.0120(10)
O003 0.0324(14) 0.0241(12) 0.0138(11) 0.0008(9) 0.0007(10) 0.0164(11)
O004 0.0422(16) 0.0284(14) 0.0119(11) 0.0004(10) 0.0019(10) 0.0193(12)
C006 0.0224(17) 0.0264(19) 0.0175(16) -0.0014(13) -0.0019(13) 0.0117(15)
C007 0.0284(19) 0.0290(19) 0.0147(16) -0.0019(13) -0.0034(13) 0.0150(16)
C008 0.0282(19) 0.0300(19) 0.0149(17) -0.0007(14) -0.0012(13) 0.0148(16)
C009 0.0294(19) 0.034(2) 0.0129(15) 0.0016(14) -0.0022(14) 0.0164(16)
O1 0.0361(16) 0.0363(16) 0.0302(15) 0.0077(12) 0.0068(12) 0.0093(13)

loop_
_atom_type_symbol
_atom_type_description
_atom_type_scat_dispersion_real
_atom_type_scat_dispersion_imag
_atom_type_scat_source
C C 0.0181 0.0091 'International Tables Vol C Tables 4.2.6.8 and 6.1.1.4'
H H 0.0000 0.0000 'International Tables Vol C Tables 4.2.6.8 and 6.1.1.4'
Mg Mg 0.1719 0.1771 'International Tables Vol C Tables 4.2.6.8 and 6.1.1.4'
O O 0.0492 0.0322 'International Tables Vol C Tables 4.2.6.8 and 6.1.1.4'

loop_
_geom_angle_atom_site_label_1
_geom_angle_atom_site_label_2
_geom_angle_atom_site_label_3
_geom_angle
_geom_angle_site_symmetry_1
_geom_angle_site_symmetry_3
Mg01 Mg01 Mg01 109.15(4) 6 8_544
O002 Mg01 Mg01 73.05(7) 8_544 8_544
O002 Mg01 Mg01 42.31(7) 8_544 6
O002 Mg01 Mg01 44.34(7) 6_554 8_544
O002 Mg01 Mg01 91.39(8) 6_554 6
O002 Mg01 O002 80.60(4) 6_554 8_544
O002 Mg01 O1 93.23(12) 6_554 .
O003 Mg01 Mg01 41.27(7) 13_556 8_544
O003 Mg01 Mg01 124.95(9) 18_546 8_544
O003 Mg01 Mg01 41.51(8) 18_546 6
O003 Mg01 Mg01 132.91(9) 13_556 6
O003 Mg01 O002 90.83(10) 13_556 8_544
O003 Mg01 O002 81.29(10) 18_546 8_544
O003 Mg01 O002 83.00(10) 13_556 6_554
O003 Mg01 O002 84.44(10) 18_546 6_554
O003 Mg01 O003 166.12(11) 18_546 13_556
O003 Mg01 O1 92.99(11) 13_556 .
O003 Mg01 O1 93.60(12) 18_546 .
O004 Mg01 Mg01 133.23(10) . 8_544
O004 Mg01 Mg01 83.19(7) . 6
O004 Mg01 O002 172.65(11) . 6_554
O004 Mg01 O002 92.05(10) . 8_544
O004 Mg01 O003 97.05(11) . 13_556
O004 Mg01 O003 94.66(11) . 18_546
O004 Mg01 O1 94.10(12) . .
O1 Mg01 Mg01 134.08(11) . 6
O1 Mg01 Mg01 105.73(9) . 8_544
O1 Mg01 O002 172.31(13) . 8_544
Mg01 O002 Mg01 93.34(9) 8_545 6
C006 O002 Mg01 134.5(2) . 6
C006 O002 Mg01 126.3(2) . 8_545
Mg01 O003 Mg01 97.23(11) 17_556 13_556
C007 O003 Mg01 122.8(2) . 17_556
C007 O003 Mg01 123.2(2) . 13_556
C006 O004 Mg01 125.9(2) . .
O002 C006 C008 118.9(3) . .
O004 C006 O002 121.8(3) . .
O004 C006 C008 119.3(3) . .
O003 C007 C008 124.2(3) . 13_557
O003 C007 C009 118.9(3) . .
C009 C007 C008 116.9(3) . 13_557
C007 C008 C006 124.2(3) 13_557 .
C009 C008 C006 116.8(3) . .
C009 C008 C007 118.9(3) . 13_557
C007 C009 C008 124.2(3) . .
C007 C009 H009 117.9 . .
C008 C009 H009 117.9 . .
Mg01 O1 H1A 127.7 . .
Mg01 O1 H1B 127.8 . .
H1A O1 H1B 104.5 . .

loop_
_geom_bond_atom_site_label_1
_geom_bond_atom_site_label_2
_geom_bond_distance
_geom_bond_site_symmetry_2
Mg01 Mg01 3.0592(13) 8_544
Mg01 Mg01 3.0591(13) 6
Mg01 O002 2.142(3) 8_544
Mg01 O002 2.063(3) 6_554
Mg01 O003 2.044(3) 13_556
Mg01 O003 2.034(3) 18_546
Mg01 O004 2.029(3) .
Mg01 O1 2.077(3) .
O002 C006 1.271(4) .
O003 C007 1.344(4) .
O004 C006 1.256(4) .
C006 C008 1.491(5) .
C007 C008 1.428(5) 13_557
C007 C009 1.390(5) .
C008 C009 1.395(5) .
C009 H009 0.9500 .
O1 H1A 0.999(14) .
O1 H1B 1.000(14) .

loop_
_smtbx_masks_void_nr
_smtbx_masks_void_average_x
_smtbx_masks_void_average_y
_smtbx_masks_void_average_z
_smtbx_masks_void_volume
_smtbx_masks_void_count_electrons
1 0.000 0.000 -0.734 701.4 181.8
2 0.333 0.667 -0.082 701.4 181.8
3 0.667 0.333 -0.415 701.4 181.8
